data_7029481
loop_
_publ_author_name
'Tan, Gengwen'
'Wang, Wenyuan'
'Blom, Burgert'
'Driess, Matthias'

_publ_section_title
;
 Mechanistic studies of CO2 reduction to methanol mediated by an
 N-heterocyclic germylene hydride.
;
_journal_issue 16
_journal_name_full 'Dalton transactions (Cambridge, England : 2003)'
_journal_page_first 6006
_journal_page_last 6011
_journal_paper_doi 10.1039/c3dt53321b
_journal_volume 43
_journal_year 2014
_chemical_formula_sum 'C38 H48 Ge N2 O2'
_chemical_formula_weight 637.37
_chemical_name_systematic
; 
 ? 
;
_space_group_IT_number 14
_symmetry_cell_setting monoclinic
_symmetry_space_group_name_Hall '-P 2ybc'
_symmetry_space_group_name_H-M 'P 1 21/c 1'
_atom_sites_solution_hydrogens geom
_atom_sites_solution_primary direct
_atom_sites_solution_secondary difmap
_audit_creation_method
;
CrysAlis RED, Oxford Diffraction Ltd.,
Version 1.171.31.8 (release 12-01-2007 CrysAlis171 .NET)
(compiled Jan 12 2007,17:49:11)
;
_cell_angle_alpha 90.00
_cell_angle_beta 105.434(9)
_cell_angle_gamma 90.00
_cell_formula_units_Z 4
_cell_length_a 11.8770(11)
_cell_length_b 18.4080(17)
_cell_length_c 16.0265(15)
_cell_measurement_reflns_used 3147
_cell_measurement_temperature 150(2)
_cell_measurement_theta_max 32.5634
_cell_measurement_theta_min 3.4364
_cell_volume 3377.5(6)
_computing_cell_refinement
;
CrysAlis RED, Oxford Diffraction Ltd.,
Version 1.171.31.8 (release 12-01-2007 CrysAlis171 .NET)
(compiled Jan 12 2007,17:49:11)
;
_computing_data_collection
;
CrysAlis CCD, Oxford Diffraction Ltd.,
Version 1.171.31.8 (release 12-01-2007 CrysAlis171 .NET)
(compiled Jan 12 2007,17:49:11)
;
_computing_data_reduction
;
CrysAlis RED, Oxford Diffraction Ltd.,
Version 1.171.31.8 (release 12-01-2007 CrysAlis171 .NET)
(compiled Jan 12 2007,17:49:11)
;
_computing_publication_material 'SHELXL-97 (Sheldrick, 1997)'
_computing_structure_refinement 'SHELXL-97 (Sheldrick, 1997)'
_computing_structure_solution 'SHELXS-97 (Sheldrick, 1990)'
_diffrn_ambient_temperature 150(2)
_diffrn_measured_fraction_theta_full 0.998
_diffrn_measured_fraction_theta_max 0.998
_diffrn_measurement_device_type 'Oxford Diffraction Xcalibur S Sapphire'
_diffrn_measurement_method \w
_diffrn_radiation_monochromator graphite
_diffrn_radiation_source 'Enhance (Mo) X-ray Source'
_diffrn_radiation_type MoK\a
_diffrn_radiation_wavelength 0.71073
_diffrn_reflns_av_R_equivalents 0.0383
_diffrn_reflns_av_sigmaI/netI 0.0506
_diffrn_reflns_limit_h_max 13
_diffrn_reflns_limit_h_min -14
_diffrn_reflns_limit_k_max 21
_diffrn_reflns_limit_k_min -21
_diffrn_reflns_limit_l_max 19
_diffrn_reflns_limit_l_min -14
_diffrn_reflns_number 14941
_diffrn_reflns_theta_full 25.00
_diffrn_reflns_theta_max 25.00
_diffrn_reflns_theta_min 3.44
_exptl_absorpt_coefficient_mu 0.942
_exptl_absorpt_correction_T_max 0.9159
_exptl_absorpt_correction_T_min 0.7334
_exptl_absorpt_correction_type multi-scan
_exptl_absorpt_process_details
;
CrysAlis RED, Oxford Diffraction Ltd.,
Version 1.171.32.24 (release 21-04-2008 CrysAlis171 .NET)
(compiled Apr 21 2008,18:23:10)
Empirical absorption correction using spherical harmonics,
 implemented in SCALE3 ABSPACK scaling algorithm.
;
_exptl_crystal_colour yellow
_exptl_crystal_density_diffrn 1.253
_exptl_crystal_density_method 'not measured'
_exptl_crystal_description block
_exptl_crystal_F_000 1352
_exptl_crystal_size_max 0.35
_exptl_crystal_size_mid 0.22
_exptl_crystal_size_min 0.10
_refine_diff_density_max 0.633
_refine_diff_density_min -0.307
_refine_diff_density_rms 0.057
_refine_ls_extinction_method none
_refine_ls_goodness_of_fit_ref 1.030
_refine_ls_hydrogen_treatment constr
_refine_ls_matrix_type full
_refine_ls_number_parameters 414
_refine_ls_number_reflns 5913
_refine_ls_number_restraints 73
_refine_ls_restrained_S_all 1.032
_refine_ls_R_factor_all 0.0570
_refine_ls_R_factor_gt 0.0418
_refine_ls_shift/su_max 0.000
_refine_ls_shift/su_mean 0.000
_refine_ls_structure_factor_coef Fsqd
_refine_ls_weighting_details 'calc w=1/[\s^2^(Fo^2^)+(0.0388P)^2^+2.1497P] where P=(Fo^2^+2Fc^2^)/3'
_refine_ls_weighting_scheme calc
_refine_ls_wR_factor_gt 0.0909
_refine_ls_wR_factor_ref 0.0969
_reflns_number_gt 4881
_reflns_number_total 5913
_reflns_threshold_expression >2sigma(I)
_cod_data_source_file c3dt53321b.txt
_cod_data_source_block p21c
_cod_depositor_comments
;
The following automatic conversions were performed:
'__computing_data_collection' tag replaced with
'_computing_data_collection'.

Automatic conversion script
Id: cif_correct_tags 1440 2010-10-19 06:21:57Z saulius 

The following automatic conversions were performed:

'_symmetry_cell_setting' value 'Monoclinic' changed to 'monoclinic'
according to
/usr/data/users/saulius/crontab/automatic-downloads/current/RSC/lib/dictionaries/cif_core.dic
dictionary named 'cif_core.dic' version 2.4.2 from 2011-04-26.

Automatic conversion script
Id: cif_fix_values 2281 2013-09-26 08:29:07Z andrius 
;
_cod_original_cell_volume 3377.5(5)
_cod_original_sg_symbol_H-M P2(1)/c
_cod_database_code 7029481

loop_
_symmetry_equiv_pos_as_xyz
'x, y, z'
'-x, y+1/2, -z+1/2'
'-x, -y, -z'
'x, -y-1/2, z-1/2'

loop_
_atom_site_label
_atom_site_type_symbol
_atom_site_fract_x
_atom_site_fract_y
_atom_site_fract_z
_atom_site_U_iso_or_equiv
_atom_site_adp_type
_atom_site_occupancy
_atom_site_symmetry_multiplicity
_atom_site_calc_flag
_atom_site_refinement_flags
_atom_site_disorder_assembly
_atom_site_disorder_group
Ge1 Ge 0.44672(2) 0.296876(16) 0.828932(18) 0.02127(10) Uani 1 1 d . . .
C2 C 0.5913(2) 0.32511(16) 0.70785(18) 0.0250(6) Uani 1 1 d U C .
C3 C 0.4936(2) 0.35095(16) 0.64384(18) 0.0269(6) Uani 1 1 d . C .
C4 C 0.3776(2) 0.33635(15) 0.64309(17) 0.0217(6) Uani 1 1 d . C .
C5 C 0.2872(2) 0.34876(16) 0.55859(17) 0.0227(6) Uani 1 1 d . . .
C6 C 0.2736(3) 0.29979(18) 0.49082(19) 0.0335(7) Uani 1 1 d . . .
H6 H 0.3200 0.2570 0.4984 0.040 Uiso 1 1 calc R . .
C7 C 0.1930(3) 0.3127(2) 0.4122(2) 0.0430(9) Uani 1 1 d . . .
H7 H 0.1827 0.2782 0.3668 0.052 Uiso 1 1 calc R . .
C8 C 0.1275(3) 0.3759(2) 0.3998(2) 0.0410(8) Uani 1 1 d . . .
H8 H 0.0727 0.3850 0.3457 0.049 Uiso 1 1 calc R . .
C9 C 0.1418(3) 0.42547(19) 0.4657(2) 0.0378(8) Uani 1 1 d . . .
H9 H 0.0975 0.4691 0.4569 0.045 Uiso 1 1 calc R . .
C10 C 0.2214(2) 0.41212(17) 0.54549(19) 0.0296(7) Uani 1 1 d . . .
H10A H 0.2305 0.4465 0.5910 0.036 Uiso 1 1 calc R . .
C11 C 0.2227(2) 0.28738(15) 0.69996(16) 0.0211(6) Uani 1 1 d . . .
C12 C 0.1900(2) 0.21559(16) 0.67608(17) 0.0258(6) Uani 1 1 d . . .
C13 C 0.0765(2) 0.19339(17) 0.67201(18) 0.0302(7) Uani 1 1 d . . .
H13A H 0.0531 0.1451 0.6551 0.036 Uiso 1 1 calc R . .
C14 C -0.0026(2) 0.24083(18) 0.6923(2) 0.0332(7) Uani 1 1 d . . .
H14A H -0.0796 0.2250 0.6898 0.040 Uiso 1 1 calc R . .
C15 C 0.0309(2) 0.31085(17) 0.71619(19) 0.0304(7) Uani 1 1 d . . .
H15A H -0.0241 0.3430 0.7300 0.036 Uiso 1 1 calc R . .
C16 C 0.1425(2) 0.33629(15) 0.72078(17) 0.0222(6) Uani 1 1 d . . .
C17 C 0.1732(2) 0.41348(15) 0.75174(19) 0.0266(6) Uani 1 1 d . . .
H17A H 0.2505 0.4258 0.7417 0.032 Uiso 1 1 calc R . .
C18 C 0.1849(3) 0.41856(18) 0.8484(2) 0.0367(8) Uani 1 1 d . . .
H18A H 0.1091 0.4087 0.8595 0.055 Uiso 1 1 calc R . .
H18B H 0.2110 0.4675 0.8690 0.055 Uiso 1 1 calc R . .
H18C H 0.2422 0.3828 0.8792 0.055 Uiso 1 1 calc R . .
C19 C 0.0833(3) 0.46932(18) 0.7031(2) 0.0428(8) Uani 1 1 d . . .
H19A H 0.0711 0.4631 0.6406 0.064 Uiso 1 1 calc R . .
H19B H 0.1122 0.5185 0.7198 0.064 Uiso 1 1 calc R . .
H19C H 0.0092 0.4620 0.7179 0.064 Uiso 1 1 calc R . .
C20 C 0.2717(3) 0.15917(17) 0.6554(2) 0.0336(7) Uani 1 1 d . . .
H20 H 0.3471 0.1835 0.6558 0.040 Uiso 1 1 calc R . .
C21 C 0.2206(3) 0.12557(19) 0.5656(2) 0.0479(9) Uani 1 1 d . . .
H21A H 0.1529 0.0955 0.5665 0.072 Uiso 1 1 calc R . .
H21B H 0.2801 0.0954 0.5501 0.072 Uiso 1 1 calc R . .
H21C H 0.1964 0.1644 0.5227 0.072 Uiso 1 1 calc R . .
C22 C 0.2966(3) 0.09994(19) 0.7244(2) 0.0477(9) Uani 1 1 d . . .
H22A H 0.3358 0.1213 0.7806 0.072 Uiso 1 1 calc R . .
H22B H 0.3471 0.0629 0.7093 0.072 Uiso 1 1 calc R . .
H22C H 0.2229 0.0776 0.7274 0.072 Uiso 1 1 calc R . .
C23 C 0.6862(2) 0.25943(16) 0.83958(18) 0.0261(6) Uani 1 1 d . . .
C24 C 0.6954(2) 0.18340(17) 0.83726(19) 0.0321(7) Uani 1 1 d . . .
C25 C 0.7911(3) 0.15071(19) 0.8943(2) 0.0467(9) Uani 1 1 d . . .
H25 H 0.7990 0.0994 0.8933 0.056 Uiso 1 1 calc R . .
C26 C 0.8740(3) 0.1906(2) 0.9518(2) 0.0497(10) Uani 1 1 d . . .
H26 H 0.9387 0.1670 0.9900 0.060 Uiso 1 1 calc R . .
C27 C 0.8633(3) 0.2650(2) 0.9539(2) 0.0397(8) Uani 1 1 d . . .
H27 H 0.9214 0.2922 0.9939 0.048 Uiso 1 1 calc R . .
C28 C 0.7695(2) 0.30136(17) 0.89902(18) 0.0285(7) Uani 1 1 d . . .
C29 C 0.7629(2) 0.38329(17) 0.90725(19) 0.0311(7) Uani 1 1 d . . .
H29 H 0.6938 0.4012 0.8615 0.037 Uiso 1 1 calc R . .
C30 C 0.8729(3) 0.4209(2) 0.8946(2) 0.0502(9) Uani 1 1 d . . .
H30A H 0.9408 0.4067 0.9416 0.075 Uiso 1 1 calc R . .
H30B H 0.8628 0.4737 0.8953 0.075 Uiso 1 1 calc R . .
H30C H 0.8853 0.4061 0.8390 0.075 Uiso 1 1 calc R . .
C31 C 0.7459(3) 0.4032(2) 0.9958(2) 0.0459(9) Uani 1 1 d . . .
H31A H 0.6799 0.3756 1.0056 0.069 Uiso 1 1 calc R . .
H31B H 0.7299 0.4553 0.9974 0.069 Uiso 1 1 calc R . .
H31C H 0.8169 0.3913 1.0411 0.069 Uiso 1 1 calc R . .
C32 C 0.6068(3) 0.13766(17) 0.7725(2) 0.0394(8) Uani 1 1 d . . .
H32 H 0.5288 0.1613 0.7643 0.047 Uiso 1 1 calc R . .
C33 C 0.6336(4) 0.1366(2) 0.6846(2) 0.0647(12) Uani 1 1 d . . .
H33A H 0.6342 0.1864 0.6632 0.097 Uiso 1 1 calc R . .
H33B H 0.5736 0.1084 0.6436 0.097 Uiso 1 1 calc R . .
H33C H 0.7102 0.1142 0.6905 0.097 Uiso 1 1 calc R . .
C34 C 0.5963(3) 0.06014(19) 0.8026(3) 0.0571(10) Uani 1 1 d . . .
H34A H 0.6708 0.0349 0.8095 0.086 Uiso 1 1 calc R . .
H34B H 0.5349 0.0347 0.7595 0.086 Uiso 1 1 calc R . .
H34C H 0.5763 0.0609 0.8581 0.086 Uiso 1 1 calc R . .
C35 C 0.5170(3) 0.3900(2) 0.5661(2) 0.0474(9) Uani 1 1 d U . .
H35A H 0.4986 0.3560 0.5165 0.057 Uiso 1 1 calc R A 1
H35B H 0.4615 0.4311 0.5509 0.057 Uiso 1 1 calc R A 1
C1 C 0.7090(2) 0.3316(2) 0.6895(2) 0.0393(8) Uani 1 1 d U . .
H1A H 0.7711 0.3233 0.7436 0.047 Uiso 1 1 calc R B 1
H1B H 0.7162 0.2937 0.6474 0.047 Uiso 1 1 calc R B 1
C36A C 0.6255(17) 0.4163(10) 0.5744(13) 0.079(4) Uani 0.50 1 d PU C 1
H36C H 0.6172 0.4694 0.5654 0.095 Uiso 0.50 1 calc PR C 1
H36D H 0.6515 0.3967 0.5250 0.095 Uiso 0.50 1 calc PR C 1
C36 C 0.6282(16) 0.4352(8) 0.5875(12) 0.053(3) Uani 0.50 1 d PU C 2
H36A H 0.6398 0.4644 0.6409 0.063 Uiso 0.50 1 calc PR C 2
H36B H 0.6379 0.4653 0.5387 0.063 Uiso 0.50 1 calc PR C 2
C38 C 0.7252(6) 0.4050(5) 0.6539(6) 0.063(2) Uani 0.50 1 d PU C 1
H38A H 0.8007 0.4072 0.6388 0.075 Uiso 0.50 1 calc PR C 1
H38B H 0.7246 0.4431 0.6973 0.075 Uiso 0.50 1 calc PR C 1
C38A C 0.7127(6) 0.3499(5) 0.6024(4) 0.058(2) Uani 0.50 1 d PU C 2
H38C H 0.6745 0.3123 0.5601 0.069 Uiso 0.50 1 calc PR C 2
H38D H 0.7936 0.3577 0.5986 0.069 Uiso 0.50 1 calc PR C 2
C37 C 0.4668(2) 0.43154(19) 0.9160(2) 0.0362(8) Uani 1 1 d . C .
H37A H 0.4791 0.4826 0.9202 0.043 Uiso 1 1 calc R . .
N1 N 0.58444(17) 0.29416(12) 0.78186(14) 0.0213(5) Uani 1 1 d . . .
N2 N 0.34290(17) 0.31029(12) 0.71018(14) 0.0204(5) Uani 1 1 d . . .
O1 O 0.46508(15) 0.40220(11) 0.84269(12) 0.0271(4) Uani 1 1 d . . .
O2 O 0.45442(19) 0.40126(14) 0.98016(14) 0.0468(6) Uani 1 1 d . . .

loop_
_atom_site_aniso_label
_atom_site_aniso_U_11
_atom_site_aniso_U_22
_atom_site_aniso_U_33
_atom_site_aniso_U_23
_atom_site_aniso_U_13
_atom_site_aniso_U_12
Ge1 0.01919(15) 0.02669(17) 0.01706(16) 0.00286(13) 0.00332(10) 0.00468(12)
C2 0.0213(14) 0.0314(16) 0.0221(15) -0.0003(13) 0.0052(11) 0.0039(12)
C3 0.0208(14) 0.0345(17) 0.0246(16) 0.0036(13) 0.0043(11) 0.0025(12)
C4 0.0232(14) 0.0224(15) 0.0188(14) 0.0013(12) 0.0041(11) 0.0054(11)
C5 0.0151(13) 0.0340(16) 0.0193(14) 0.0055(13) 0.0051(10) 0.0011(11)
C6 0.0343(16) 0.0397(19) 0.0254(16) 0.0027(15) 0.0061(12) 0.0095(14)
C7 0.0448(19) 0.059(2) 0.0206(16) -0.0064(16) 0.0013(13) 0.0068(17)
C8 0.0274(16) 0.066(2) 0.0238(17) 0.0085(17) -0.0029(12) 0.0118(16)
C9 0.0328(17) 0.045(2) 0.0307(18) 0.0092(16) 0.0002(13) 0.0153(14)
C10 0.0257(15) 0.0366(18) 0.0244(16) 0.0031(14) 0.0027(12) 0.0051(13)
C11 0.0177(13) 0.0269(16) 0.0174(13) 0.0028(12) 0.0025(10) 0.0012(11)
C12 0.0256(15) 0.0308(17) 0.0194(14) -0.0013(13) 0.0034(11) 0.0015(12)
C13 0.0273(15) 0.0332(17) 0.0277(16) -0.0065(14) 0.0033(12) -0.0069(13)
C14 0.0171(14) 0.044(2) 0.0359(18) -0.0014(15) 0.0023(12) -0.0052(13)
C15 0.0187(14) 0.0380(19) 0.0344(17) -0.0013(14) 0.0068(12) 0.0055(12)
C16 0.0188(13) 0.0280(16) 0.0179(14) 0.0034(12) 0.0013(10) 0.0045(11)
C17 0.0164(13) 0.0280(16) 0.0360(17) 0.0021(14) 0.0078(11) 0.0063(11)
C18 0.0282(16) 0.044(2) 0.0393(19) -0.0137(16) 0.0120(13) -0.0022(14)
C19 0.0278(17) 0.0368(19) 0.063(2) 0.0118(18) 0.0108(15) 0.0111(14)
C20 0.0310(16) 0.0317(18) 0.0395(19) -0.0067(15) 0.0116(13) -0.0006(13)
C21 0.060(2) 0.041(2) 0.049(2) -0.0196(18) 0.0240(17) -0.0072(17)
C22 0.043(2) 0.038(2) 0.061(2) -0.0004(18) 0.0127(17) 0.0100(16)
C23 0.0227(14) 0.0334(17) 0.0208(15) 0.0026(13) 0.0035(11) 0.0116(12)
C24 0.0299(16) 0.0341(18) 0.0283(17) -0.0031(14) 0.0007(12) 0.0122(13)
C25 0.046(2) 0.039(2) 0.044(2) -0.0034(17) -0.0069(16) 0.0218(16)
C26 0.0375(19) 0.053(2) 0.045(2) 0.0029(18) -0.0117(15) 0.0234(17)
C27 0.0288(17) 0.052(2) 0.0306(18) -0.0041(16) -0.0058(13) 0.0104(15)
C28 0.0234(14) 0.0396(18) 0.0217(15) -0.0039(14) 0.0048(11) 0.0065(13)
C29 0.0216(15) 0.0375(18) 0.0310(17) -0.0042(14) 0.0014(12) 0.0035(13)
C30 0.0279(17) 0.056(2) 0.062(2) -0.003(2) 0.0047(15) -0.0048(16)
C31 0.0402(19) 0.055(2) 0.0378(19) -0.0157(18) 0.0021(14) 0.0087(16)
C32 0.0388(18) 0.0300(18) 0.041(2) -0.0062(16) -0.0041(14) 0.0143(14)
C33 0.086(3) 0.061(3) 0.039(2) -0.019(2) 0.003(2) 0.000(2)
C34 0.056(2) 0.035(2) 0.069(3) -0.0020(19) -0.0034(19) 0.0103(17)
C35 0.0272(17) 0.074(3) 0.0400(19) 0.0254(19) 0.0068(14) -0.0055(16)
C1 0.0215(15) 0.062(2) 0.0367(18) 0.0061(17) 0.0123(13) 0.0093(15)
C36A 0.048(6) 0.122(10) 0.072(7) 0.053(7) 0.021(5) 0.008(7)
C36 0.044(5) 0.052(6) 0.048(6) 0.025(4) -0.011(5) -0.030(4)
C38 0.034(4) 0.084(6) 0.070(5) 0.029(5) 0.012(3) -0.001(4)
C38A 0.031(3) 0.123(7) 0.024(3) 0.021(4) 0.015(3) 0.036(4)
C37 0.0245(16) 0.0384(19) 0.041(2) -0.0095(17) 0.0012(13) 0.0076(13)
N1 0.0185(11) 0.0244(12) 0.0190(12) 0.0013(10) 0.0018(9) 0.0074(10)
N2 0.0166(11) 0.0242(13) 0.0199(12) 0.0012(10) 0.0038(9) 0.0032(9)
O1 0.0246(10) 0.0305(11) 0.0252(11) -0.0035(9) 0.0047(8) 0.0061(8)
O2 0.0452(14) 0.0664(17) 0.0284(13) -0.0087(13) 0.0091(10) 0.0037(12)

loop_
_atom_type_symbol
_atom_type_description
_atom_type_scat_dispersion_real
_atom_type_scat_dispersion_imag
_atom_type_scat_source
C C 0.0033 0.0016 'International Tables Vol C Tables 4.2.6.8 and 6.1.1.4'
H H 0.0000 0.0000 'International Tables Vol C Tables 4.2.6.8 and 6.1.1.4'
N N 0.0061 0.0033 'International Tables Vol C Tables 4.2.6.8 and 6.1.1.4'
O O 0.0106 0.0060 'International Tables Vol C Tables 4.2.6.8 and 6.1.1.4'
Ge Ge 0.1547 1.8001 'International Tables Vol C Tables 4.2.6.8 and 6.1.1.4'

loop_
_geom_angle_atom_site_label_1
_geom_angle_atom_site_label_2
_geom_angle_atom_site_label_3
_geom_angle
O1 Ge1 N1 89.38(8)
O1 Ge1 N2 90.40(8)
N1 Ge1 N2 90.18(8)
N1 C2 C3 123.8(2)
N1 C2 C1 119.0(2)
C3 C2 C1 117.2(3)
C4 C3 C2 123.9(3)
C4 C3 C35 118.4(2)
C2 C3 C35 117.3(2)
N2 C4 C3 125.1(2)
N2 C4 C5 118.6(2)
C3 C4 C5 116.3(2)
C6 C5 C10 118.9(3)
C6 C5 C4 120.8(2)
C10 C5 C4 120.1(3)
C7 C6 C5 120.6(3)
C6 C7 C8 120.1(3)
C9 C8 C7 119.9(3)
C8 C9 C10 120.3(3)
C5 C10 C9 120.2(3)
C12 C11 C16 120.6(2)
C12 C11 N2 119.7(2)
C16 C11 N2 119.4(2)
C13 C12 C11 118.9(3)
C13 C12 C20 117.2(3)
C11 C12 C20 123.9(2)
C14 C13 C12 120.8(3)
C15 C14 C13 119.6(3)
C14 C15 C16 122.2(3)
C15 C16 C11 117.8(3)
C15 C16 C17 118.4(2)
C11 C16 C17 123.7(2)
C16 C17 C18 109.9(2)
C16 C17 C19 112.7(2)
C18 C17 C19 109.8(2)
C12 C20 C22 110.1(2)
C12 C20 C21 111.3(3)
C22 C20 C21 110.1(3)
C24 C23 C28 121.2(3)
C24 C23 N1 118.5(3)
C28 C23 N1 120.2(3)
C25 C24 C23 118.0(3)
C25 C24 C32 120.3(3)
C23 C24 C32 121.6(3)
C26 C25 C24 121.7(3)
C25 C26 C27 119.7(3)
C26 C27 C28 121.8(3)
C27 C28 C23 117.6(3)
C27 C28 C29 118.3(3)
C23 C28 C29 124.1(2)
C28 C29 C31 109.9(3)
C28 C29 C30 111.7(2)
C31 C29 C30 110.0(3)
C24 C32 C34 113.8(3)
C24 C32 C33 111.2(3)
C34 C32 C33 109.6(3)
C36A C35 C36 14.7(15)
C36A C35 C3 117.7(9)
C36 C35 C3 114.2(7)
C38A C1 C38 51.9(5)
C38A C1 C2 118.3(3)
C38 C1 C2 111.4(4)
C35 C36A C38 123.3(15)
C35 C36 C38A 88.5(7)
C1 C38 C36A 107.2(9)
C1 C38A C36 99.7(8)
O2 C37 O1 127.2(3)
C2 N1 C23 120.9(2)
C2 N1 Ge1 125.42(17)
C23 N1 Ge1 113.52(17)
C4 N2 C11 121.1(2)
C4 N2 Ge1 124.62(17)
C11 N2 Ge1 114.30(16)
C37 O1 Ge1 119.5(2)

loop_
_geom_bond_atom_site_label_1
_geom_bond_atom_site_label_2
_geom_bond_distance
Ge1 O1 1.957(2)
Ge1 N1 1.976(2)
Ge1 N2 1.989(2)
C2 N1 1.338(3)
C2 C3 1.411(4)
C2 C1 1.507(4)
C3 C4 1.400(4)
C3 C35 1.527(4)
C4 N2 1.339(3)
C4 C5 1.505(4)
C5 C6 1.388(4)
C5 C10 1.388(4)
C6 C7 1.385(4)
C7 C8 1.385(5)
C8 C9 1.371(5)
C9 C10 1.395(4)
C11 C12 1.402(4)
C11 C16 1.414(4)
C11 N2 1.456(3)
C12 C13 1.393(4)
C12 C20 1.517(4)
C13 C14 1.383(4)
C14 C15 1.373(4)
C15 C16 1.389(4)
C16 C17 1.517(4)
C17 C18 1.522(4)
C17 C19 1.536(4)
C20 C22 1.524(5)
C20 C21 1.537(4)
C23 C24 1.405(4)
C23 C28 1.407(4)
C23 N1 1.459(3)
C24 C25 1.391(4)
C24 C32 1.521(4)
C25 C26 1.369(5)
C26 C27 1.377(5)
C27 C28 1.394(4)
C28 C29 1.518(4)
C29 C31 1.530(4)
C29 C30 1.538(4)
C32 C34 1.522(5)
C32 C33 1.525(5)
C35 C36A 1.349(19)
C35 C36 1.520(15)
C1 C38A 1.449(7)
C1 C38 1.499(9)
C36A C38 1.51(2)
C36 C38A 1.844(19)
C37 O2 1.213(4)
C37 O1 1.288(4)
